data_4348010
loop_
_publ_author_name
'Ojeda-Amador, Ana I'
'Mart\'inez-Mart\'inez, Antonio J'
'Kennedy, Alan R.'
'O'Hara, Charles T'

_publ_section_title
;
 Structural Studies of Cesium, Lithium/Cesium, and Sodium/Cesium
 Bis(trimethylsilyl)amide (HMDS) Complexes.
;
_journal_issue 11
_journal_name_full 'Inorganic chemistry'
_journal_page_first 5719
_journal_page_last 5728
_journal_paper_doi 10.1021/acs.inorgchem.6b00839
_journal_volume 55
_journal_year 2016
_chemical_formula_moiety 'C32 H80 Cs2 N6 Si4'
_chemical_formula_sum 'C32 H80 Cs2 N6 Si4'
_chemical_formula_weight 927.20
_space_group_crystal_system monoclinic
_space_group_IT_number 4
_space_group_name_Hall 'P 2yb'
_space_group_name_H-M_alt 'P 1 21 1'
_atom_sites_solution_hydrogens geom
_audit_creation_method SHELXL-2013
_cell_angle_alpha 90.0
_cell_angle_beta 108.4967(13)
_cell_angle_gamma 90.0
_cell_formula_units_Z 2
_cell_length_a 12.91754(14)
_cell_length_b 12.61987(12)
_cell_length_c 15.1223(2)
_cell_measurement_reflns_used 27299
_cell_measurement_temperature 123(2)
_cell_measurement_theta_max 30.3110
_cell_measurement_theta_min 2.9830
_cell_volume 2337.85(5)
_computing_cell_refinement
;
CrysAlisPro, Agilent Technologies,
Version 1.171.37.35 (release 13-08-2014 CrysAlis171 .NET)
(compiled Aug 13 2014,18:06:01)
;
_computing_data_collection
;
CrysAlisPro, Agilent Technologies,
Version 1.171.37.35 (release 13-08-2014 CrysAlis171 .NET)
(compiled Aug 13 2014,18:06:01)
;
_computing_data_reduction
;
CrysAlisPro, Agilent Technologies,
Version 1.171.37.35 (release 13-08-2014 CrysAlis171 .NET)
(compiled Aug 13 2014,18:06:01)
;
_computing_structure_refinement 'SHELXL-2013 (Sheldrick, 2013)'
_diffrn_ambient_temperature 123(2)
_diffrn_measured_fraction_theta_full 0.998
_diffrn_measured_fraction_theta_max 0.999
_diffrn_measurement_device_type 'Xcalibur, Sapphire3, Gemini'
_diffrn_radiation_type MoK\a
_diffrn_radiation_wavelength 0.71073
_diffrn_reflns_av_R_equivalents 0.0376
_diffrn_reflns_av_unetI/netI 0.0271
_diffrn_reflns_Laue_measured_fraction_full 0.998
_diffrn_reflns_Laue_measured_fraction_max 0.999
_diffrn_reflns_limit_h_max 16
_diffrn_reflns_limit_h_min -16
_diffrn_reflns_limit_k_max 16
_diffrn_reflns_limit_k_min -16
_diffrn_reflns_limit_l_max 19
_diffrn_reflns_limit_l_min -19
_diffrn_reflns_number 54694
_diffrn_reflns_point_group_measured_fraction_full 0.999
_diffrn_reflns_point_group_measured_fraction_max 0.999
_diffrn_reflns_theta_full 25.242
_diffrn_reflns_theta_max 26.999
_diffrn_reflns_theta_min 2.799
_exptl_absorpt_coefficient_mu 1.688
_exptl_absorpt_correction_T_max 1.00000
_exptl_absorpt_correction_T_min 0.92776
_exptl_absorpt_correction_type multi-scan
_exptl_absorpt_process_details
;
CrysAlisPro, Agilent Technologies,
Version 1.171.37.35 (release 13-08-2014 CrysAlis171 .NET)
(compiled Aug 13 2014,18:06:01)
Empirical absorption correction using spherical harmonics,
 implemented in SCALE3 ABSPACK scaling algorithm.
;
_exptl_crystal_colour colourless
_exptl_crystal_density_diffrn 1.317
_exptl_crystal_description prism
_exptl_crystal_F_000 960
_exptl_crystal_size_max 0.20
_exptl_crystal_size_mid 0.18
_exptl_crystal_size_min 0.16
_refine_diff_density_max 0.756
_refine_diff_density_min -0.398
_refine_diff_density_rms 0.053
_refine_ls_abs_structure_details
;
 Flack x determined using 4372 quotients [(I+)-(I-)]/[(I+)+(I-)]
 (Parsons and Flack (2004), Acta Cryst. A60, s61).
;
_refine_ls_abs_structure_Flack -0.018(5)
_refine_ls_extinction_method none
_refine_ls_goodness_of_fit_ref 1.046
_refine_ls_hydrogen_treatment constr
_refine_ls_matrix_type full
_refine_ls_number_parameters 441
_refine_ls_number_reflns 10184
_refine_ls_number_restraints 207
_refine_ls_restrained_S_all 1.053
_refine_ls_R_factor_all 0.0273
_refine_ls_R_factor_gt 0.0248
_refine_ls_shift/su_max 0.001
_refine_ls_shift/su_mean 0.000
_refine_ls_structure_factor_coef Fsqd
_refine_ls_weighting_details 'w=1/[\s^2^(Fo^2^)+(0.0237P)^2^+0.5050P] where P=(Fo^2^+2Fc^2^)/3'
_refine_ls_weighting_scheme calc
_refine_ls_wR_factor_gt 0.0514
_refine_ls_wR_factor_ref 0.0522
_reflns_Friedel_coverage 0.911
_reflns_Friedel_fraction_full 0.999
_reflns_Friedel_fraction_max 0.999
_reflns_number_gt 9690
_reflns_number_total 10184
_reflns_threshold_expression 'I > 2\s(I)'
_cod_data_source_file ic6b00839_si_002.cif
_cod_data_source_block amao424recmo2
_cod_original_sg_symbol_H-M 'P 21'
_cod_database_code 4348010
_shelx_space_group_comment
;
The symmetry employed for this shelxl refinement is uniquely defined
by the following loop, which should always be used as a source of
symmetry information in preference to the above space-group names.
They are only intended as comments.
;
_shelxl_version_number 2013-4

loop_
_space_group_symop_operation_xyz
'x, y, z'
'-x, y+1/2, -z'

loop_
_atom_site_label
_atom_site_type_symbol
_atom_site_fract_x
_atom_site_fract_y
_atom_site_fract_z
_atom_site_U_iso_or_equiv
_atom_site_adp_type
_atom_site_occupancy
_atom_site_site_symmetry_order
_atom_site_calc_flag
_atom_site_refinement_flags_posn
_atom_site_refinement_flags_adp
_atom_site_refinement_flags_occupancy
_atom_site_disorder_assembly
_atom_site_disorder_group
Cs1 Cs 0.13807(2) 0.59623(2) 0.75320(2) 0.03153(7) Uani 1 1 d . . . . .
Cs2 Cs 0.37085(2) 0.37869(2) 0.72845(2) 0.03745(8) Uani 1 1 d . . . . .
Si1 Si 0.08341(10) 0.26873(10) 0.75128(8) 0.0331(3) Uani 1 1 d . . . . .
Si2 Si 0.04866(9) 0.37503(10) 0.56711(7) 0.0275(2) Uani 1 1 d . . . . .
N1 N 0.1188(3) 0.3484(3) 0.6780(2) 0.0296(8) Uani 1 1 d . . . . .
N2 N 0.3897(3) 0.6260(2) 0.8078(2) 0.0261(8) Uani 1 1 d . . . . .
C1 C 0.0145(5) 0.1412(4) 0.6977(3) 0.0538(15) Uani 1 1 d . . . . .
H1A H -0.0581 0.1571 0.6542 0.081 Uiso 1 1 calc R U . . .
H1B H 0.0074 0.0943 0.7470 0.081 Uiso 1 1 calc R U . . .
H1C H 0.0585 0.1063 0.6640 0.081 Uiso 1 1 calc R U . . .
C2 C 0.2043(4) 0.2280(4) 0.8532(3) 0.0456(12) Uani 1 1 d . . . . .
H2A H 0.2538 0.1845 0.8310 0.068 Uiso 1 1 calc R U . . .
H2B H 0.1790 0.1871 0.8975 0.068 Uiso 1 1 calc R U . . .
H2C H 0.2430 0.2914 0.8842 0.068 Uiso 1 1 calc R U . . .
Si3 Si 0.45548(8) 0.60031(11) 0.91982(7) 0.0251(2) Uani 1 1 d . . . . .
N3 N 0.1127(3) 0.8159(3) 0.8461(2) 0.0325(8) Uani 1 1 d . . . . .
C3 C -0.0124(5) 0.3296(5) 0.8075(4) 0.0596(15) Uani 1 1 d . . . . .
H3A H -0.0785 0.3538 0.7592 0.089 Uiso 1 1 calc R U . . .
H3B H 0.0232 0.3901 0.8458 0.089 Uiso 1 1 calc R U . . .
H3C H -0.0320 0.2769 0.8470 0.089 Uiso 1 1 calc R U . . .
Si4 Si 0.42971(9) 0.70696(9) 0.73723(7) 0.0273(2) Uani 1 1 d . . . . .
C4 C 0.0023(4) 0.2584(4) 0.4857(3) 0.0365(10) Uani 1 1 d . . . . .
H4A H -0.0241 0.2838 0.4211 0.055 Uiso 1 1 calc R U . . .
H4B H -0.0568 0.2212 0.5004 0.055 Uiso 1 1 calc R U . . .
H4C H 0.0637 0.2099 0.4933 0.055 Uiso 1 1 calc R U . . .
N5 N 0.5924(3) 0.2482(3) 0.7285(3) 0.0398(9) Uani 1 1 d . . . . .
C5 C 0.1334(4) 0.4577(4) 0.5134(3) 0.0380(11) Uani 1 1 d . . . . .
H5A H 0.0917 0.4727 0.4482 0.057 Uiso 1 1 calc R U . . .
H5B H 0.2001 0.4190 0.5160 0.057 Uiso 1 1 calc R U . . .
H5C H 0.1527 0.5244 0.5478 0.057 Uiso 1 1 calc R U . . .
N6 N 0.3885(3) 0.1774(3) 0.6009(3) 0.0338(8) Uani 1 1 d . . . . .
C6 C -0.0822(4) 0.4518(4) 0.5488(3) 0.0390(11) Uani 1 1 d . . . . .
H6A H -0.1192 0.4611 0.4818 0.059 Uiso 1 1 calc R U . . .
H6B H -0.0653 0.5214 0.5786 0.059 Uiso 1 1 calc R U . . .
H6C H -0.1300 0.4127 0.5763 0.059 Uiso 1 1 calc R U . . .
C7 C 0.4976(4) 0.7173(4) 1.0007(3) 0.0356(10) Uani 1 1 d . . . . .
H7A H 0.5581 0.7545 0.9881 0.053 Uiso 1 1 calc R U . . .
H7B H 0.5210 0.6926 1.0654 0.053 Uiso 1 1 calc R U . . .
H7C H 0.4356 0.7658 0.9904 0.053 Uiso 1 1 calc R U . . .
C8 C 0.3671(4) 0.5175(4) 0.9704(3) 0.0385(11) Uani 1 1 d . . . . .
H8A H 0.3022 0.5581 0.9697 0.058 Uiso 1 1 calc R U . . .
H8B H 0.4083 0.4982 1.0347 0.058 Uiso 1 1 calc R U . . .
H8C H 0.3448 0.4530 0.9331 0.058 Uiso 1 1 calc R U . . .
C9 C 0.5867(4) 0.5229(4) 0.9431(3) 0.0424(12) Uani 1 1 d . . . . .
H9A H 0.5718 0.4558 0.9086 0.064 Uiso 1 1 calc R U . . .
H9B H 0.6173 0.5082 1.0100 0.064 Uiso 1 1 calc R U . . .
H9C H 0.6391 0.5644 0.9227 0.064 Uiso 1 1 calc R U . . .
C10 C 0.4873(4) 0.8387(4) 0.7893(3) 0.0452(12) Uani 1 1 d . . . . .
H10A H 0.4976 0.8843 0.7403 0.068 Uiso 1 1 calc R U . . .
H10B H 0.5576 0.8274 0.8377 0.068 Uiso 1 1 calc R U . . .
H10C H 0.4365 0.8726 0.8167 0.068 Uiso 1 1 calc R U . . .
C11 C 0.3154(4) 0.7391(4) 0.6278(3) 0.0410(11) Uani 1 1 d . . . . .
H11A H 0.3428 0.7850 0.5879 0.062 Uiso 1 1 calc R U . . .
H11B H 0.2570 0.7758 0.6440 0.062 Uiso 1 1 calc R U . . .
H11C H 0.2867 0.6734 0.5944 0.062 Uiso 1 1 calc R U . . .
C12 C 0.5392(4) 0.6487(5) 0.6939(3) 0.0469(12) Uani 1 1 d . . . . .
H12A H 0.5115 0.5843 0.6580 0.070 Uiso 1 1 calc R U . . .
H12B H 0.6033 0.6312 0.7472 0.070 Uiso 1 1 calc R U . . .
H12C H 0.5597 0.7004 0.6540 0.070 Uiso 1 1 calc R U . . .
C13 C 0.0101(3) 0.8631(3) 0.8502(3) 0.0327(9) Uani 1 1 d D . . . .
H13 H -0.0286 0.8914 0.7865 0.039 Uiso 1 1 calc R U . A 1
C14 C -0.0658(3) 0.7804(3) 0.8712(3) 0.0424(12) Uani 1 1 d D . . . .
H14 H -0.0319 0.7624 0.9386 0.051 Uiso 1 1 calc R U . B 1
C19 C 0.1719(5) 0.8866(5) 0.8023(4) 0.0567(13) Uani 1 1 d . . . . .
H19A H 0.2368 0.8502 0.7971 0.085 Uiso 1 1 calc R U . . .
H19B H 0.1943 0.9504 0.8405 0.085 Uiso 1 1 calc R U . . .
H19C H 0.1244 0.9065 0.7400 0.085 Uiso 1 1 calc R U . . .
C20 C 0.1839(4) 0.7797(4) 0.9356(4) 0.0510(13) Uani 1 1 d . . . . .
H20A H 0.1452 0.7277 0.9616 0.076 Uiso 1 1 calc R U . . .
H20B H 0.2055 0.8402 0.9782 0.076 Uiso 1 1 calc R U . . .
H20C H 0.2490 0.7469 0.9276 0.076 Uiso 1 1 calc R U . . .
C23 C 0.5861(3) 0.1438(4) 0.6843(3) 0.0347(9) Uani 1 1 d . . . . .
H23 H 0.5698 0.0916 0.7279 0.042 Uiso 1 1 calc R U . . .
C24 C 0.4918(3) 0.1362(3) 0.5921(3) 0.0303(9) Uani 1 1 d . . . . .
H24 H 0.5114 0.1830 0.5465 0.036 Uiso 1 1 calc R U . . .
C25 C 0.4831(4) 0.0229(4) 0.5531(3) 0.0416(11) Uani 1 1 d . . . . .
H25A H 0.4622 -0.0259 0.5958 0.050 Uiso 1 1 calc R U . . .
H25B H 0.4251 0.0203 0.4919 0.050 Uiso 1 1 calc R U . . .
C26 C 0.5913(4) -0.0143(4) 0.5415(3) 0.0532(14) Uani 1 1 d . . . . .
H26A H 0.5839 -0.0885 0.5192 0.064 Uiso 1 1 calc R U . . .
H26B H 0.6090 0.0302 0.4944 0.064 Uiso 1 1 calc R U . . .
C27 C 0.6829(4) -0.0069(5) 0.6336(3) 0.0590(16) Uani 1 1 d . . . . .
H27A H 0.7527 -0.0287 0.6250 0.071 Uiso 1 1 calc R U . . .
H27B H 0.6678 -0.0548 0.6799 0.071 Uiso 1 1 calc R U . . .
C28 C 0.6912(3) 0.1067(5) 0.6683(3) 0.0500(13) Uani 1 1 d . . . . .
H28A H 0.7075 0.1537 0.6220 0.060 Uiso 1 1 calc R U . . .
H28B H 0.7523 0.1124 0.7274 0.060 Uiso 1 1 calc R U . . .
C29 C 0.6227(5) 0.3338(5) 0.6772(4) 0.0592(15) Uani 1 1 d . . . . .
H29A H 0.5714 0.3361 0.6136 0.089 Uiso 1 1 calc R U . . .
H29B H 0.6967 0.3217 0.6750 0.089 Uiso 1 1 calc R U . . .
H29C H 0.6203 0.4013 0.7085 0.089 Uiso 1 1 calc R U . . .
C30 C 0.6662(4) 0.2458(5) 0.8248(3) 0.0576(15) Uani 1 1 d . . . . .
H30A H 0.7418 0.2397 0.8246 0.086 Uiso 1 1 calc R U . . .
H30B H 0.6483 0.1848 0.8573 0.086 Uiso 1 1 calc R U . . .
H30C H 0.6578 0.3112 0.8567 0.086 Uiso 1 1 calc R U . . .
C31 C 0.3068(4) 0.1905(4) 0.5103(3) 0.0470(12) Uani 1 1 d . . . . .
H31A H 0.3384 0.2294 0.4690 0.071 Uiso 1 1 calc R U . . .
H31B H 0.2447 0.2303 0.5173 0.071 Uiso 1 1 calc R U . . .
H31C H 0.2820 0.1207 0.4835 0.071 Uiso 1 1 calc R U . . .
C32 C 0.3444(4) 0.1158(4) 0.6608(4) 0.0477(13) Uani 1 1 d . . . . .
H32A H 0.2788 0.1506 0.6660 0.071 Uiso 1 1 calc R U . . .
H32B H 0.3990 0.1101 0.7228 0.071 Uiso 1 1 calc R U . . .
H32C H 0.3256 0.0447 0.6344 0.071 Uiso 1 1 calc R U . . .
C15 C -0.1743(8) 0.8363(11) 0.8647(15) 0.0627(16) Uani 0.594(18) 1 d D U P C 1
H15A H -0.2138 0.8510 0.7982 0.075 Uiso 0.594(18) 1 calc R U P C 1
H15B H -0.2196 0.7870 0.8875 0.075 Uiso 0.594(18) 1 calc R U P C 1
N4 N -0.0704(15) 0.6812(8) 0.8217(10) 0.0446(16) Uani 0.594(18) 1 d D U P C 1
C16 C -0.1633(10) 0.9388(10) 0.9183(9) 0.069(2) Uani 0.594(18) 1 d D U P C 1
H16A H -0.1412 0.9223 0.9858 0.083 Uiso 0.594(18) 1 calc R U P C 1
H16B H -0.2356 0.9738 0.9012 0.083 Uiso 0.594(18) 1 calc R U P C 1
C17 C -0.0809(11) 1.0158(8) 0.9009(9) 0.065(2) Uani 0.594(18) 1 d D U P C 1
H17A H -0.0701 1.0768 0.9441 0.077 Uiso 0.594(18) 1 calc R U P C 1
H17B H -0.1082 1.0429 0.8362 0.077 Uiso 0.594(18) 1 calc R U P C 1
C18 C 0.0284(11) 0.9566(10) 0.9169(15) 0.0556(15) Uani 0.594(18) 1 d D U P C 1
H18A H 0.0831 1.0053 0.9059 0.067 Uiso 0.594(18) 1 calc R U P C 1
H18B H 0.0565 0.9312 0.9821 0.067 Uiso 0.594(18) 1 calc R U P C 1
C21 C -0.1294(12) 0.6915(10) 0.7233(11) 0.0449(18) Uani 0.594(18) 1 d D U P C 1
H21A H -0.0905 0.7408 0.6948 0.067 Uiso 0.594(18) 1 calc R U P C 1
H21B H -0.2029 0.7187 0.7152 0.067 Uiso 0.594(18) 1 calc R U P C 1
H21C H -0.1346 0.6221 0.6932 0.067 Uiso 0.594(18) 1 calc R U P C 1
C22 C -0.1286(8) 0.6092(10) 0.8666(10) 0.051(2) Uani 0.594(18) 1 d D U P C 1
H22A H -0.2069 0.6252 0.8440 0.077 Uiso 0.594(18) 1 calc R U P C 1
H22B H -0.1009 0.6188 0.9343 0.077 Uiso 0.594(18) 1 calc R U P C 1
H22C H -0.1168 0.5357 0.8512 0.077 Uiso 0.594(18) 1 calc R U P C 1
C15A C -0.1777(10) 0.8241(16) 0.862(2) 0.0627(16) Uani 0.406(18) 1 d D U P C 2
H15C H -0.2266 0.7666 0.8693 0.075 Uiso 0.406(18) 1 calc R U P C 2
H15D H -0.2103 0.8571 0.8001 0.075 Uiso 0.406(18) 1 calc R U P C 2
N4A N -0.079(2) 0.6868(12) 0.8086(14) 0.0446(16) Uani 0.406(18) 1 d D U P C 2
C16A C -0.1631(14) 0.9077(14) 0.9398(12) 0.069(2) Uani 0.406(18) 1 d D U P C 2
H16C H -0.2349 0.9374 0.9375 0.083 Uiso 0.406(18) 1 calc R U P C 2
H16D H -0.1297 0.8747 1.0018 0.083 Uiso 0.406(18) 1 calc R U P C 2
C17A C -0.0892(15) 0.9954(12) 0.9245(13) 0.065(2) Uani 0.406(18) 1 d D U P C 2
H17C H -0.1276 1.0326 0.8655 0.077 Uiso 0.406(18) 1 calc R U P C 2
H17D H -0.0760 1.0475 0.9758 0.077 Uiso 0.406(18) 1 calc R U P C 2
C18A C 0.0197(16) 0.9557(15) 0.920(2) 0.0556(15) Uani 0.406(18) 1 d D U P C 2
H18C H 0.0643 0.9319 0.9829 0.067 Uiso 0.406(18) 1 calc R U P C 2
H18D H 0.0588 1.0152 0.9020 0.067 Uiso 0.406(18) 1 calc R U P C 2
C21A C -0.1281(10) 0.5855(11) 0.8262(13) 0.0449(18) Uani 0.406(18) 1 d D U P C 2
H21D H -0.2065 0.5956 0.8148 0.067 Uiso 0.406(18) 1 calc R U P C 2
H21E H -0.0932 0.5636 0.8911 0.067 Uiso 0.406(18) 1 calc R U P C 2
H21F H -0.1170 0.5305 0.7843 0.067 Uiso 0.406(18) 1 calc R U P C 2
C22A C -0.127(2) 0.7142(19) 0.7088(18) 0.051(2) Uani 0.406(18) 1 d D U P C 2
H22D H -0.1220 0.6531 0.6705 0.077 Uiso 0.406(18) 1 calc R U P C 2
H22E H -0.0878 0.7743 0.6939 0.077 Uiso 0.406(18) 1 calc R U P C 2
H22F H -0.2041 0.7333 0.6961 0.077 Uiso 0.406(18) 1 calc R U P C 2

loop_
_atom_site_aniso_label
_atom_site_aniso_U_11
_atom_site_aniso_U_22
_atom_site_aniso_U_33
_atom_site_aniso_U_23
_atom_site_aniso_U_13
_atom_site_aniso_U_12
Cs1 0.02013(12) 0.02812(13) 0.04546(14) -0.00808(12) 0.00915(10) -0.00102(11)
Cs2 0.02147(13) 0.03397(15) 0.05435(16) -0.01301(13) 0.00841(12) -0.00008(11)
Si1 0.0229(6) 0.0350(7) 0.0350(6) 0.0016(5) 0.0000(5) -0.0066(5)
Si2 0.0198(5) 0.0248(5) 0.0342(5) -0.0026(5) 0.0035(4) 0.0024(5)
N1 0.0208(18) 0.027(2) 0.0371(18) -0.0009(14) 0.0029(15) -0.0012(14)
N2 0.0165(16) 0.030(2) 0.0306(16) -0.0007(13) 0.0053(13) -0.0043(13)
C1 0.059(4) 0.048(3) 0.045(3) 0.006(2) 0.002(3) -0.026(3)
C2 0.037(3) 0.048(3) 0.043(3) 0.005(2) -0.001(2) -0.008(2)
Si3 0.0185(5) 0.0275(5) 0.0286(5) 0.0004(5) 0.0065(4) 0.0016(6)
N3 0.0222(18) 0.0321(18) 0.044(2) -0.0063(16) 0.0115(16) 0.0038(15)
C3 0.039(3) 0.085(4) 0.054(3) 0.011(3) 0.013(3) 0.006(3)
Si4 0.0212(6) 0.0324(6) 0.0274(5) 0.0003(5) 0.0064(4) -0.0063(5)
C4 0.027(2) 0.037(3) 0.042(2) -0.0065(19) 0.0059(19) 0.004(2)
N5 0.0249(19) 0.054(2) 0.041(2) -0.0073(18) 0.0098(16) 0.0020(18)
C5 0.038(3) 0.031(2) 0.042(2) 0.0042(19) 0.008(2) 0.002(2)
N6 0.0200(18) 0.0332(18) 0.049(2) -0.0039(16) 0.0120(16) 0.0029(14)
C6 0.032(3) 0.040(3) 0.041(2) -0.004(2) 0.006(2) 0.011(2)
C7 0.028(2) 0.041(3) 0.033(2) -0.0049(19) 0.0037(18) -0.004(2)
C8 0.040(3) 0.041(3) 0.038(2) 0.009(2) 0.017(2) -0.001(2)
C9 0.029(3) 0.055(3) 0.040(2) 0.001(2) 0.006(2) 0.012(2)
C10 0.050(3) 0.042(3) 0.040(2) 0.002(2) 0.011(2) -0.019(2)
C11 0.038(3) 0.050(3) 0.031(2) 0.007(2) 0.005(2) -0.006(2)
C12 0.030(3) 0.075(3) 0.039(2) -0.003(2) 0.016(2) -0.008(2)
C13 0.031(2) 0.039(2) 0.0265(19) 0.0034(17) 0.0065(16) 0.0213(18)
C14 0.027(2) 0.072(3) 0.031(2) 0.020(2) 0.0126(18) 0.020(2)
C19 0.053(3) 0.049(3) 0.079(4) -0.019(3) 0.037(3) -0.014(3)
C20 0.030(3) 0.044(3) 0.066(3) -0.007(2) -0.004(2) 0.016(2)
C23 0.026(2) 0.049(2) 0.031(2) 0.0008(19) 0.0118(18) 0.0128(19)
C24 0.025(2) 0.035(2) 0.032(2) 0.0052(16) 0.0103(17) 0.0097(16)
C25 0.043(3) 0.039(3) 0.042(3) -0.001(2) 0.013(2) 0.014(2)
C26 0.055(3) 0.055(3) 0.048(3) -0.001(2) 0.014(2) 0.028(3)
C27 0.052(3) 0.083(4) 0.041(3) 0.007(3) 0.014(2) 0.046(3)
C28 0.026(2) 0.093(4) 0.029(2) 0.001(3) 0.0046(17) 0.027(3)
C29 0.038(3) 0.059(3) 0.074(4) -0.001(3) 0.008(3) -0.005(3)
C30 0.038(3) 0.085(4) 0.045(3) -0.017(3) 0.005(2) 0.015(3)
C31 0.023(2) 0.042(3) 0.067(3) -0.015(2) 0.003(2) 0.003(2)
C32 0.047(3) 0.040(3) 0.067(3) -0.008(2) 0.034(3) -0.002(2)
C15 0.043(3) 0.104(4) 0.047(3) 0.018(3) 0.024(2) 0.037(3)
N4 0.024(3) 0.044(2) 0.064(4) 0.014(2) 0.010(3) 0.007(2)
C16 0.060(3) 0.113(5) 0.044(4) 0.015(4) 0.029(3) 0.050(4)
C17 0.067(3) 0.084(4) 0.040(4) -0.002(3) 0.014(3) 0.054(3)
C18 0.059(3) 0.067(3) 0.036(3) -0.008(2) 0.008(2) 0.040(3)
C21 0.032(3) 0.043(4) 0.061(5) 0.002(3) 0.017(3) 0.002(3)
C22 0.038(3) 0.054(4) 0.064(5) 0.010(4) 0.020(3) 0.003(3)
C15A 0.043(3) 0.104(4) 0.047(3) 0.018(3) 0.024(2) 0.037(3)
N4A 0.024(3) 0.044(2) 0.064(4) 0.014(2) 0.010(3) 0.007(2)
C16A 0.060(3) 0.113(5) 0.044(4) 0.015(4) 0.029(3) 0.050(4)
C17A 0.067(3) 0.084(4) 0.040(4) -0.002(3) 0.014(3) 0.054(3)
C18A 0.059(3) 0.067(3) 0.036(3) -0.008(2) 0.008(2) 0.040(3)
C21A 0.032(3) 0.043(4) 0.061(5) 0.002(3) 0.017(3) 0.002(3)
C22A 0.038(3) 0.054(4) 0.064(5) 0.010(4) 0.020(3) 0.003(3)

loop_
_atom_type_symbol
_atom_type_description
_atom_type_scat_dispersion_real
_atom_type_scat_dispersion_imag
_atom_type_scat_source
C C 0.0033 0.0016 'International Tables Vol C Tables 4.2.6.8 and 6.1.1.4'
H H 0.0000 0.0000 'International Tables Vol C Tables 4.2.6.8 and 6.1.1.4'
N N 0.0061 0.0033 'International Tables Vol C Tables 4.2.6.8 and 6.1.1.4'
Cs Cs -0.3680 2.1192 'International Tables Vol C Tables 4.2.6.8 and 6.1.1.4'
Si Si 0.0817 0.0704 'International Tables Vol C Tables 4.2.6.8 and 6.1.1.4'

loop_
_geom_angle_atom_site_label_1
_geom_angle_atom_site_label_2
_geom_angle_atom_site_label_3
_geom_angle
N2 Cs1 N3 91.31(9)
N2 Cs1 N1 99.41(9)
N3 Cs1 N1 166.17(9)
N2 Cs1 N4 138.8(2)
N3 Cs1 N4 51.51(18)
N1 Cs1 N4 115.36(18)
N2 Cs1 N4A 140.7(3)
N3 Cs1 N4A 51.8(2)
N1 Cs1 N4A 115.4(2)
N2 Cs1 Si2 109.00(6)
N3 Cs1 Si2 154.62(7)
N1 Cs1 Si2 25.35(6)
N4 Cs1 Si2 111.8(2)
N4A Cs1 Si2 110.2(3)
N2 Cs1 Si3 22.05(6)
N3 Cs1 Si3 86.57(7)
N1 Cs1 Si3 100.11(6)
N4 Cs1 Si3 123.6(2)
N4A Cs1 Si3 126.5(4)
Si2 Cs1 Si3 117.92(3)
N2 Cs1 Si4 21.85(6)
N3 Cs1 Si4 87.37(7)
N1 Cs1 Si4 105.80(6)
N4 Cs1 Si4 138.83(17)
N4A Cs1 Si4 138.8(2)
Si2 Cs1 Si4 105.73(2)
Si3 Cs1 Si4 42.98(2)
N2 Cs1 Cs2 51.82(6)
N3 Cs1 Cs2 142.47(6)
N1 Cs1 Cs2 47.60(6)
N4 Cs1 Cs2 155.5(2)
N4A Cs1 Cs2 157.7(3)
Si2 Cs1 Cs2 61.179(17)
Si3 Cs1 Cs2 56.755(18)
Si4 Cs1 Cs2 61.123(18)
N2 Cs1 Si1 106.28(6)
N3 Cs1 Si1 145.50(7)
N1 Cs1 Si1 21.86(6)
N4 Cs1 Si1 99.64(18)
N4A Cs1 Si1 100.7(2)
Si2 Cs1 Si1 43.37(2)
Si3 Cs1 Si1 98.68(3)
Si4 Cs1 Si1 119.47(3)
Cs2 Cs1 Si1 58.370(18)
N1 Cs2 N6 91.34(9)
N1 Cs2 N5 140.85(9)
N6 Cs2 N5 52.02(9)
N1 Cs2 N2 98.88(8)
N6 Cs2 N2 159.98(8)
N5 Cs2 N2 120.25(9)
N1 Cs2 Si3 107.01(6)
N6 Cs2 Si3 160.42(6)
N5 Cs2 Si3 108.46(7)
N2 Cs2 Si3 24.91(6)
N1 Cs2 Si1 22.00(6)
N6 Cs2 Si1 91.24(6)
N5 Cs2 Si1 129.98(7)
N2 Cs2 Si1 104.66(6)
Si3 Cs2 Si1 103.19(2)
N1 Cs2 Si2 21.73(6)
N6 Cs2 Si2 83.51(6)
N5 Cs2 Si2 135.26(7)
N2 Cs2 Si2 99.76(6)
Si3 Cs2 Si2 116.07(3)
Si1 Cs2 Si2 42.93(2)
N1 Cs2 Cs1 51.52(6)
N6 Cs2 Cs1 139.23(6)
N5 Cs2 Cs1 167.62(7)
N2 Cs2 Cs1 47.37(6)
Si3 Cs2 Cs1 60.338(16)
Si1 Cs2 Cs1 61.014(19)
Si2 Cs2 Cs1 55.749(18)
N1 Cs2 Si4 106.99(6)
N6 Cs2 Si4 138.12(7)
N5 Cs2 Si4 110.07(7)
N2 Cs2 Si4 21.92(6)
Si3 Cs2 Si4 43.04(2)
Si1 Cs2 Si4 119.51(3)
Si2 Cs2 Si4 99.73(3)
Cs1 Cs2 Si4 58.513(16)
N1 Si1 C3 114.5(2)
N1 Si1 C2 112.2(2)
C3 Si1 C2 103.6(2)
N1 Si1 C1 114.8(2)
C3 Si1 C1 104.7(3)
C2 Si1 C1 105.9(2)
N1 Si1 Cs2 44.63(12)
C3 Si1 Cs2 130.4(2)
C2 Si1 Cs2 67.77(16)
C1 Si1 Cs2 124.8(2)
N1 Si1 Cs1 47.75(12)
C3 Si1 Cs1 74.1(2)
C2 Si1 Cs1 99.73(16)
C1 Si1 Cs1 153.74(17)
Cs2 Si1 Cs1 60.616(18)
N1 Si2 C5 110.01(19)
N1 Si2 C4 117.2(2)
C5 Si2 C4 105.0(2)
N1 Si2 C6 115.22(19)
C5 Si2 C6 105.6(2)
C4 Si2 C6 102.7(2)
N1 Si2 Cs1 58.18(12)
C5 Si2 Cs1 80.40(15)
C4 Si2 Cs1 174.21(15)
C6 Si2 Cs1 77.51(15)
N1 Si2 Cs2 43.88(12)
C5 Si2 Cs2 68.26(14)
C4 Si2 Cs2 116.62(15)
C6 Si2 Cs2 140.57(15)
Cs1 Si2 Cs2 63.072(17)
Si1 N1 Si2 127.9(2)
Si1 N1 Cs2 113.37(16)
Si2 N1 Cs2 114.40(16)
Si1 N1 Cs1 110.39(15)
Si2 N1 Cs1 96.48(14)
Cs2 N1 Cs1 80.89(8)
Si3 N2 Si4 127.3(2)
Si3 N2 Cs1 113.49(15)
Si4 N2 Cs1 114.35(15)
Si3 N2 Cs2 98.01(14)
Si4 N2 Cs2 110.18(14)
Cs1 N2 Cs2 80.80(7)
Si1 C1 H1A 109.5
Si1 C1 H1B 109.5
H1A C1 H1B 109.5
Si1 C1 H1C 109.5
H1A C1 H1C 109.5
H1B C1 H1C 109.5
Si1 C2 H2A 109.5
Si1 C2 H2B 109.5
H2A C2 H2B 109.5
Si1 C2 H2C 109.5
H2A C2 H2C 109.5
H2B C2 H2C 109.5
N2 Si3 C8 109.98(19)
N2 Si3 C7 117.1(2)
C8 Si3 C7 105.0(2)
N2 Si3 C9 115.29(19)
C8 Si3 C9 105.1(2)
C7 Si3 C9 103.1(2)
N2 Si3 Cs2 57.08(12)
C8 Si3 Cs2 80.83(15)
C7 Si3 Cs2 173.31(15)
C9 Si3 Cs2 78.01(16)
N2 Si3 Cs1 44.46(11)
C8 Si3 Cs1 67.84(15)
C7 Si3 Cs1 115.97(15)
C9 Si3 Cs1 140.84(16)
Cs2 Si3 Cs1 62.907(17)
C20 N3 C19 110.3(4)
C20 N3 C13 113.7(3)
C19 N3 C13 112.3(4)
C20 N3 Cs1 90.8(3)
C19 N3 Cs1 100.9(3)
C13 N3 Cs1 126.4(3)
Si1 C3 H3A 109.5
Si1 C3 H3B 109.5
H3A C3 H3B 109.5
Si1 C3 H3C 109.5
H3A C3 H3C 109.5
H3B C3 H3C 109.5
N2 Si4 C11 112.22(19)
N2 Si4 C12 113.6(2)
C11 Si4 C12 104.2(2)
N2 Si4 C10 115.62(19)
C11 Si4 C10 105.8(2)
C12 Si4 C10 104.4(2)
N2 Si4 Cs1 43.80(12)
C11 Si4 Cs1 69.22(15)
C12 Si4 Cs1 133.83(18)
C10 Si4 Cs1 121.60(17)
N2 Si4 Cs2 47.90(11)
C11 Si4 Cs2 95.82(16)
C12 Si4 Cs2 75.71(18)
C10 Si4 Cs2 157.47(15)
Cs1 Si4 Cs2 60.364(16)
Si2 C4 H4A 109.5
Si2 C4 H4B 109.5
H4A C4 H4B 109.5
Si2 C4 H4C 109.5
H4A C4 H4C 109.5
H4B C4 H4C 109.5
C29 N5 C30 110.2(4)
C29 N5 C23 114.2(4)
C30 N5 C23 111.0(4)
C29 N5 Cs2 90.5(3)
C30 N5 Cs2 107.5(3)
C23 N5 Cs2 121.6(3)
Si2 C5 H5A 109.5
Si2 C5 H5B 109.5
H5A C5 H5B 109.5
Si2 C5 H5C 109.5
H5A C5 H5C 109.5
H5B C5 H5C 109.5
C32 N6 C31 109.9(4)
C32 N6 C24 114.5(3)
C31 N6 C24 111.3(3)
C32 N6 Cs2 86.1(2)
C31 N6 Cs2 107.8(2)
C24 N6 Cs2 124.4(3)
Si2 C6 H6A 109.5
Si2 C6 H6B 109.5
H6A C6 H6B 109.5
Si2 C6 H6C 109.5
H6A C6 H6C 109.5
H6B C6 H6C 109.5
Si3 C7 H7A 109.5
Si3 C7 H7B 109.5
H7A C7 H7B 109.5
Si3 C7 H7C 109.5
H7A C7 H7C 109.5
H7B C7 H7C 109.5
Si3 C8 H8A 109.5
Si3 C8 H8B 109.5
H8A C8 H8B 109.5
Si3 C8 H8C 109.5
H8A C8 H8C 109.5
H8B C8 H8C 109.5
Si3 C9 H9A 109.5
Si3 C9 H9B 109.5
H9A C9 H9B 109.5
Si3 C9 H9C 109.5
H9A C9 H9C 109.5
H9B C9 H9C 109.5
Si4 C10 H10A 109.5
Si4 C10 H10B 109.5
H10A C10 H10B 109.5
Si4 C10 H10C 109.5
H10A C10 H10C 109.5
H10B C10 H10C 109.5
Si4 C11 H11A 109.5
Si4 C11 H11B 109.5
H11A C11 H11B 109.5
Si4 C11 H11C 109.5
H11A C11 H11C 109.5
H11B C11 H11C 109.5
Si4 C12 H12A 109.5
Si4 C12 H12B 109.5
H12A C12 H12B 109.5
Si4 C12 H12C 109.5
H12A C12 H12C 109.5
H12B C12 H12C 109.5
N3 C13 C18 112.9(6)
N3 C13 C14 112.2(3)
C18 C13 C14 111.5(7)
N3 C13 C18A 117.0(8)
C14 C13 C18A 106.9(8)
N3 C13 H13 106.6
C18 C13 H13 106.6
C14 C13 H13 106.6
N4A C14 C15A 108.7(13)
N4 C14 C13 113.9(7)
N4A C14 C13 111.0(9)
C15A C14 C13 112.9(9)
N4 C14 C15 118.4(10)
C13 C14 C15 107.6(6)
N4 C14 H14 105.3
C13 C14 H14 105.3
C15 C14 H14 105.3
N3 C19 H19A 109.5
N3 C19 H19B 109.5
H19A C19 H19B 109.5
N3 C19 H19C 109.5
H19A C19 H19C 109.5
H19B C19 H19C 109.5
N3 C20 H20A 109.5
N3 C20 H20B 109.5
H20A C20 H20B 109.5
N3 C20 H20C 109.5
H20A C20 H20C 109.5
H20B C20 H20C 109.5
N5 C23 C28 115.1(4)
N5 C23 C24 112.5(3)
C28 C23 C24 109.0(3)
N5 C23 H23 106.6
C28 C23 H23 106.6
C24 C23 H23 106.6
N6 C24 C23 112.1(3)
N6 C24 C25 113.8(4)
C23 C24 C25 110.3(3)
N6 C24 H24 106.7
C23 C24 H24 106.7
C25 C24 H24 106.7
C26 C25 C24 111.7(4)
C26 C25 H25A 109.3
C24 C25 H25A 109.3
C26 C25 H25B 109.3
C24 C25 H25B 109.3
H25A C25 H25B 107.9
C27 C26 C25 110.5(4)
C27 C26 H26A 109.6
C25 C26 H26A 109.6
C27 C26 H26B 109.6
C25 C26 H26B 109.6
H26A C26 H26B 108.1
C26 C27 C28 108.9(4)
C26 C27 H27A 109.9
C28 C27 H27A 109.9
C26 C27 H27B 109.9
C28 C27 H27B 109.9
H27A C27 H27B 108.3
C27 C28 C23 112.1(4)
C27 C28 H28A 109.2
C23 C28 H28A 109.2
C27 C28 H28B 109.2
C23 C28 H28B 109.2
H28A C28 H28B 107.9
N5 C29 H29A 109.5
N5 C29 H29B 109.5
H29A C29 H29B 109.5
N5 C29 H29C 109.5
H29A C29 H29C 109.5
H29B C29 H29C 109.5
N5 C30 H30A 109.5
N5 C30 H30B 109.5
H30A C30 H30B 109.5
N5 C30 H30C 109.5
H30A C30 H30C 109.5
H30B C30 H30C 109.5
N6 C31 H31A 109.5
N6 C31 H31B 109.5
H31A C31 H31B 109.5
N6 C31 H31C 109.5
H31A C31 H31C 109.5
H31B C31 H31C 109.5
N6 C32 H32A 109.5
N6 C32 H32B 109.5
H32A C32 H32B 109.5
N6 C32 H32C 109.5
H32A C32 H32C 109.5
H32B C32 H32C 109.5
C16 C15 C14 115.4(8)
C16 C15 H15A 108.4
C14 C15 H15A 108.4
C16 C15 H15B 108.4
C14 C15 H15B 108.4
H15A C15 H15B 107.5
C21 N4 C14 112.0(13)
C21 N4 C22 110.4(10)
C14 N4 C22 103.8(10)
C21 N4 Cs1 85.6(8)
C14 N4 Cs1 122.0(8)
C22 N4 Cs1 121.5(8)
C15 C16 C17 113.9(7)
C15 C16 H16A 108.8
C17 C16 H16A 108.8
C15 C16 H16B 108.8
C17 C16 H16B 108.8
H16A C16 H16B 107.7
C16 C17 C18 108.5(7)
C16 C17 H17A 110.0
C18 C17 H17A 110.0
C16 C17 H17B 110.0
C18 C17 H17B 110.0
H17A C17 H17B 108.4
C13 C18 C17 109.2(9)
C13 C18 H18A 109.8
C17 C18 H18A 109.8
C13 C18 H18B 109.8
C17 C18 H18B 109.8
H18A C18 H18B 108.3
N4 C21 H21A 109.5
N4 C21 H21B 109.5
H21A C21 H21B 109.5
N4 C21 H21C 109.5
H21A C21 H21C 109.5
H21B C21 H21C 109.5
N4 C22 H22A 109.5
N4 C22 H22B 109.5
H22A C22 H22B 109.5
N4 C22 H22C 109.5
H22A C22 H22C 109.5
H22B C22 H22C 109.5
C14 C15A C16A 107.3(11)
C14 C15A H15C 110.3
C16A C15A H15C 110.3
C14 C15A H15D 110.3
C16A C15A H15D 110.3
H15C C15A H15D 108.5
C22A N4A C14 112.9(19)
C22A N4A C21A 108.4(13)
C14 N4A C21A 122.3(15)
C22A N4A Cs1 86.7(12)
C14 N4A Cs1 119.5(13)
C21A N4A Cs1 100.9(12)
C17A C16A C15A 108.1(9)
C17A C16A H16C 110.1
C15A C16A H16C 110.1
C17A C16A H16D 110.1
C15A C16A H16D 110.1
H16C C16A H16D 108.4
C18A C17A C16A 113.6(10)
C18A C17A H17C 108.8
C16A C17A H17C 108.8
C18A C17A H17D 108.8
C16A C17A H17D 108.8
H17C C17A H17D 107.7
C17A C18A C13 113.8(11)
C17A C18A H18C 108.8
C13 C18A H18C 108.8
C17A C18A H18D 108.8
C13 C18A H18D 108.8
H18C C18A H18D 107.7
N4A C21A H21D 109.5
N4A C21A H21E 109.5
H21D C21A H21E 109.5
N4A C21A H21F 109.5
H21D C21A H21F 109.5
H21E C21A H21F 109.5
N4A C22A H22D 109.5
N4A C22A H22E 109.5
H22D C22A H22E 109.5
N4A C22A H22F 109.5
H22D C22A H22F 109.5
H22E C22A H22F 109.5

loop_
_geom_bond_atom_site_label_1
_geom_bond_atom_site_label_2
_geom_bond_distance
Cs1 N2 3.112(3)
Cs1 N3 3.172(4)
Cs1 N1 3.310(3)
Cs1 N4 3.353(17)
Cs1 N4A 3.37(3)
Cs1 Si2 3.8708(12)
Cs1 Si3 4.0753(10)
Cs1 Si4 4.0963(11)
Cs1 Cs2 4.1752(3)
Cs1 Si1 4.1915(13)
Cs2 N1 3.123(3)
Cs2 N6 3.242(4)
Cs2 N5 3.302(4)
Cs2 N2 3.325(3)
Cs2 Si3 3.9223(12)
Cs2 Si1 4.0799(13)
Cs2 Si2 4.1029(11)
Cs2 Si4 4.2063(12)
Si1 N1 1.665(4)
Si1 C3 1.875(6)
Si1 C2 1.885(5)
Si1 C1 1.892(5)
Si2 N1 1.668(3)
Si2 C5 1.873(5)
Si2 C4 1.890(5)
Si2 C6 1.891(5)
N2 Si3 1.668(3)
N2 Si4 1.673(3)
C1 H1A 0.9800
C1 H1B 0.9800
C1 H1C 0.9800
C2 H2A 0.9800
C2 H2B 0.9800
C2 H2C 0.9800
Si3 C8 1.880(4)
Si3 C7 1.884(4)
Si3 C9 1.891(5)
N3 C20 1.448(6)
N3 C19 1.463(6)
N3 C13 1.471(5)
C3 H3A 0.9800
C3 H3B 0.9800
C3 H3C 0.9800
Si4 C11 1.880(4)
Si4 C12 1.886(5)
Si4 C10 1.888(5)
C4 H4A 0.9800
C4 H4B 0.9800
C4 H4C 0.9800
N5 C29 1.453(7)
N5 C30 1.466(6)
N5 C23 1.468(6)
C5 H5A 0.9800
C5 H5B 0.9800
C5 H5C 0.9800
N6 C32 1.442(6)
N6 C31 1.449(6)
N6 C24 1.476(5)
C6 H6A 0.9800
C6 H6B 0.9800
C6 H6C 0.9800
C7 H7A 0.9800
C7 H7B 0.9800
C7 H7C 0.9800
C8 H8A 0.9800
C8 H8B 0.9800
C8 H8C 0.9800
C9 H9A 0.9800
C9 H9B 0.9800
C9 H9C 0.9800
C10 H10A 0.9800
C10 H10B 0.9800
C10 H10C 0.9800
C11 H11A 0.9800
C11 H11B 0.9800
C11 H11C 0.9800
C12 H12A 0.9800
C12 H12B 0.9800
C12 H12C 0.9800
C13 C18 1.521(9)
C13 C14 1.533(6)
C13 C18A 1.553(12)
C13 H13 1.0000
C14 N4 1.449(10)
C14 N4A 1.489(12)
C14 C15A 1.513(12)
C14 C15 1.544(9)
C14 H14 1.0000
C19 H19A 0.9800
C19 H19B 0.9800
C19 H19C 0.9800
C20 H20A 0.9800
C20 H20B 0.9800
C20 H20C 0.9800
C23 C28 1.527(5)
C23 C24 1.536(6)
C23 H23 1.0000
C24 C25 1.538(6)
C24 H24 1.0000
C25 C26 1.536(7)
C25 H25A 0.9900
C25 H25B 0.9900
C26 C27 1.517(7)
C26 H26A 0.9900
C26 H26B 0.9900
C27 C28 1.519(8)
C27 H27A 0.9900
C27 H27B 0.9900
C28 H28A 0.9900
C28 H28B 0.9900
C29 H29A 0.9800
C29 H29B 0.9800
C29 H29C 0.9800
C30 H30A 0.9800
C30 H30B 0.9800
C30 H30C 0.9800
C31 H31A 0.9800
C31 H31B 0.9800
C31 H31C 0.9800
C32 H32A 0.9800
C32 H32B 0.9800
C32 H32C 0.9800
C15 C16 1.509(10)
C15 H15A 0.9900
C15 H15B 0.9900
N4 C21 1.447(10)
N4 C22 1.475(11)
C16 C17 1.525(10)
C16 H16A 0.9900
C16 H16B 0.9900
C17 C18 1.548(11)
C17 H17A 0.9900
C17 H17B 0.9900
C18 H18A 0.9900
C18 H18B 0.9900
C21 H21A 0.9800
C21 H21B 0.9800
C21 H21C 0.9800
C22 H22A 0.9800
C22 H22B 0.9800
C22 H22C 0.9800
C15A C16A 1.545(13)
C15A H15C 0.9900
C15A H15D 0.9900
N4A C22A 1.479(12)
N4A C21A 1.490(12)
C16A C17A 1.527(12)
C16A H16C 0.9900
C16A H16D 0.9900
C17A C18A 1.516(12)
C17A H17C 0.9900
C17A H17D 0.9900
C18A H18C 0.9900
C18A H18D 0.9900
C21A H21D 0.9800
C21A H21E 0.9800
C21A H21F 0.9800
C22A H22D 0.9800
C22A H22E 0.9800
C22A H22F 0.9800

loop_
_geom_torsion_atom_site_label_1
_geom_torsion_atom_site_label_2
_geom_torsion_atom_site_label_3
_geom_torsion_atom_site_label_4
_geom_torsion
C3 Si1 N1 Si2 -81.3(3)
C2 Si1 N1 Si2 160.9(3)
C1 Si1 N1 Si2 39.9(4)
Cs2 Si1 N1 Si2 155.1(3)
Cs1 Si1 N1 Si2 -116.2(3)
C3 Si1 N1 Cs2 123.6(2)
C2 Si1 N1 Cs2 5.8(3)
C1 Si1 N1 Cs2 -115.2(2)
Cs1 Si1 N1 Cs2 88.66(16)
C3 Si1 N1 Cs1 34.9(3)
C2 Si1 N1 Cs1 -82.9(2)
C1 Si1 N1 Cs1 156.2(2)
Cs2 Si1 N1 Cs1 -88.66(16)
C5 Si2 N1 Si1 -173.6(3)
C4 Si2 N1 Si1 -53.8(3)
C6 Si2 N1 Si1 67.2(3)
Cs1 Si2 N1 Si1 122.2(3)
Cs2 Si2 N1 Si1 -154.9(3)
C5 Si2 N1 Cs2 -18.7(2)
C4 Si2 N1 Cs2 101.1(2)
C6 Si2 N1 Cs2 -137.9(2)
Cs1 Si2 N1 Cs2 -82.90(13)
C5 Si2 N1 Cs1 64.23(19)
C4 Si2 N1 Cs1 -176.00(16)
C6 Si2 N1 Cs1 -55.0(2)
Cs2 Si2 N1 Cs1 82.90(13)
Si4 N2 Si3 C8 172.9(3)
Cs1 N2 Si3 C8 19.3(2)
Cs2 N2 Si3 C8 -64.1(2)
Si4 N2 Si3 C7 53.2(3)
Cs1 N2 Si3 C7 -100.4(2)
Cs2 N2 Si3 C7 176.18(17)
Si4 N2 Si3 C9 -68.4(3)
Cs1 N2 Si3 C9 138.0(2)
Cs2 N2 Si3 C9 54.6(2)
Si4 N2 Si3 Cs2 -123.0(3)
Cs1 N2 Si3 Cs2 83.40(12)
Si4 N2 Si3 Cs1 153.6(3)
Cs2 N2 Si3 Cs1 -83.40(12)
Si3 N2 Si4 C11 -165.0(3)
Cs1 N2 Si4 C11 -11.6(2)
Cs2 N2 Si4 C11 77.2(2)
Si3 N2 Si4 C12 77.1(3)
Cs1 N2 Si4 C12 -129.5(2)
Cs2 N2 Si4 C12 -40.7(2)
Si3 N2 Si4 C10 -43.6(3)
Cs1 N2 Si4 C10 109.9(2)
Cs2 N2 Si4 C10 -161.3(2)
Si3 N2 Si4 Cs1 -153.4(3)
Cs2 N2 Si4 Cs1 88.82(15)
Si3 N2 Si4 Cs2 117.8(3)
Cs1 N2 Si4 Cs2 -88.82(15)
C20 N3 C13 C18 57.8(10)
C19 N3 C13 C18 -68.4(10)
Cs1 N3 C13 C18 167.8(9)
C20 N3 C13 C14 -69.2(5)
C19 N3 C13 C14 164.7(4)
Cs1 N3 C13 C14 40.8(4)
C20 N3 C13 C18A 54.8(14)
C19 N3 C13 C18A -71.3(14)
Cs1 N3 C13 C18A 164.8(13)
N3 C13 C14 N4 -41.5(9)
C18 C13 C14 N4 -169.2(12)
C18A C13 C14 N4 -171.0(14)
N3 C13 C14 N4A -49.5(13)
C18 C13 C14 N4A -177.2(15)
C18A C13 C14 N4A -179.0(17)
N3 C13 C14 C15A -171.9(11)
C18 C13 C14 C15A 60.4(14)
C18A C13 C14 C15A 58.7(15)
N3 C13 C14 C15 -174.8(8)
C18 C13 C14 C15 57.5(11)
C18A C13 C14 C15 55.7(15)
C29 N5 C23 C28 58.3(5)
C30 N5 C23 C28 -67.0(5)
Cs2 N5 C23 C28 165.1(3)
C29 N5 C23 C24 -67.3(5)
C30 N5 C23 C24 167.4(4)
Cs2 N5 C23 C24 39.4(4)
C32 N6 C24 C23 -66.6(5)
C31 N6 C24 C23 167.9(4)
Cs2 N6 C24 C23 36.3(4)
C32 N6 C24 C25 59.4(5)
C31 N6 C24 C25 -66.1(5)
Cs2 N6 C24 C25 162.3(3)
N5 C23 C24 N6 -47.5(5)
C28 C23 C24 N6 -176.3(4)
N5 C23 C24 C25 -175.4(4)
C28 C23 C24 C25 55.7(5)
N6 C24 C25 C26 177.6(4)
C23 C24 C25 C26 -55.5(5)
C24 C25 C26 C27 56.6(6)
C25 C26 C27 C28 -57.7(6)
C26 C27 C28 C23 60.6(5)
N5 C23 C28 C27 173.0(4)
C24 C23 C28 C27 -59.6(5)
N4 C14 C15 C16 179.6(11)
N4A C14 C15 C16 -173.1(13)
C15A C14 C15 C16 158(19)
C13 C14 C15 C16 -49.5(15)
N4A C14 N4 C21 -2(11)
C15A C14 N4 C21 58.4(17)
C13 C14 N4 C21 -71.9(13)
C15 C14 N4 C21 56.1(15)
N4A C14 N4 C22 -121(12)
C15A C14 N4 C22 -60.7(16)
C13 C14 N4 C22 168.9(7)
C15 C14 N4 C22 -63.1(14)
N4A C14 N4 Cs1 97(11)
C15A C14 N4 Cs1 157.4(14)
C13 C14 N4 Cs1 27.0(11)
C15 C14 N4 Cs1 155.0(10)
C14 C15 C16 C17 49.2(17)
C15 C16 C17 C18 -52.0(13)
N3 C13 C18 C17 167.7(9)
C14 C13 C18 C17 -64.9(14)
C18A C13 C18 C17 -45(23)
C16 C17 C18 C13 59.4(14)
N4 C14 C15A C16A 162.9(12)
N4A C14 C15A C16A 170.2(14)
C13 C14 C15A C16A -66.2(18)
C15 C14 C15A C16A -38(17)
N4 C14 N4A C22A -174(13)
C15A C14 N4A C22A 64(2)
C13 C14 N4A C22A -61.0(19)
C15 C14 N4A C22A 60.7(19)
N4 C14 N4A C21A 54(10)
C15A C14 N4A C21A -69(2)
C13 C14 N4A C21A 166.7(17)
C15 C14 N4A C21A -72(2)
N4 C14 N4A Cs1 -74(12)
C15A C14 N4A Cs1 163.4(14)
C13 C14 N4A Cs1 38.7(13)
C15 C14 N4A Cs1 160.3(11)
C14 C15A C16A C17A 61.0(19)
C15A C16A C17A C18A -55.5(18)
C16A C17A C18A C13 51(2)
N3 C13 C18A C17A -176.4(14)
C18 C13 C18A C17A 150(26)
C14 C13 C18A C17A -50(2)
